data_4345789
loop_
_publ_author_name
'Gupta, Arvind Kumar'
'Akkarasamiyo, Sunisa'
'Orthaber, Andreas'

_publ_section_title
;
 Rich Coordination Chemistry of \p-Acceptor Dibenzoarsole Ligands.
;
_journal_issue 8
_journal_name_full 'Inorganic chemistry'
_journal_page_first 4505
_journal_page_last 4512
_journal_paper_doi 10.1021/acs.inorgchem.7b00100
_journal_volume 56
_journal_year 2017
_chemical_formula_sum 'C36 H24 As2'
_chemical_formula_weight 606.39
_space_group_crystal_system monoclinic
_space_group_IT_number 14
_space_group_name_Hall '-P 2yn'
_space_group_name_H-M_alt 'P 1 21/n 1'
_symmetry_space_group_name_Hall '-P 2yn'
_symmetry_space_group_name_H-M 'P 1 21/n 1'
_atom_sites_solution_hydrogens geom
_audit_creation_method SHELXL-2014/7
_cell_angle_alpha 90
_cell_angle_beta 110.139(9)
_cell_angle_gamma 90
_cell_formula_units_Z 4
_cell_length_a 17.279(11)
_cell_length_b 8.338(6)
_cell_length_c 18.746(12)
_cell_measurement_reflns_used 1280
_cell_measurement_temperature 100(2)
_cell_measurement_theta_max 19.93
_cell_measurement_theta_min 2.31
_cell_volume 2536(3)
_computing_cell_refinement 'Bruker SAINT'
_computing_data_collection 'Bruker APEX2'
_computing_data_reduction 'Bruker SAINT'
_computing_molecular_graphics 'SHELXL-2014 (Sheldrick 2014)'
_computing_publication_material 'Bruker SHELXTL'
_computing_structure_refinement 'SHELXL-2014/7 (Sheldrick, 2014)'
_computing_structure_solution 'SHELXS-97 (Sheldrick 2008)'
_diffrn_ambient_temperature 100(2)
_diffrn_measured_fraction_theta_full 0.996
_diffrn_measured_fraction_theta_max 0.996
_diffrn_measurement_device_type 'Bruker APEX-II CCD'
_diffrn_measurement_method '\f and \w scans'
_diffrn_radiation_type MoK\a
_diffrn_radiation_wavelength 0.71073
_diffrn_reflns_av_R_equivalents 0.1936
_diffrn_reflns_av_unetI/netI 0.1503
_diffrn_reflns_Laue_measured_fraction_full 0.996
_diffrn_reflns_Laue_measured_fraction_max 0.996
_diffrn_reflns_limit_h_max 20
_diffrn_reflns_limit_h_min -20
_diffrn_reflns_limit_k_max 9
_diffrn_reflns_limit_k_min -9
_diffrn_reflns_limit_l_max 21
_diffrn_reflns_limit_l_min -22
_diffrn_reflns_number 21208
_diffrn_reflns_point_group_measured_fraction_full 0.996
_diffrn_reflns_point_group_measured_fraction_max 0.996
_diffrn_reflns_theta_full 24.994
_diffrn_reflns_theta_max 24.994
_diffrn_reflns_theta_min 1.384
_exptl_absorpt_coefficient_mu 2.661
_exptl_absorpt_correction_T_max 0.7451
_exptl_absorpt_correction_T_min 0.4741
_exptl_absorpt_correction_type multi-scan
_exptl_absorpt_process_details SADABS
_exptl_crystal_colour colorless
_exptl_crystal_density_diffrn 1.588
_exptl_crystal_description plate
_exptl_crystal_F_000 1224
_exptl_crystal_size_max 0.32
_exptl_crystal_size_mid 0.26
_exptl_crystal_size_min 0.10
_refine_diff_density_max 1.060
_refine_diff_density_min -0.917
_refine_diff_density_rms 0.137
_refine_ls_extinction_method none
_refine_ls_goodness_of_fit_ref 1.002
_refine_ls_hydrogen_treatment constr
_refine_ls_matrix_type full
_refine_ls_number_parameters 343
_refine_ls_number_reflns 4452
_refine_ls_number_restraints 0
_refine_ls_restrained_S_all 1.002
_refine_ls_R_factor_all 0.1469
_refine_ls_R_factor_gt 0.0677
_refine_ls_shift/su_max 0.000
_refine_ls_shift/su_mean 0.000
_refine_ls_structure_factor_coef Fsqd
_refine_ls_weighting_details 'w=1/[\s^2^(Fo^2^)+(0.0870P)^2^+0.0816P] where P=(Fo^2^+2Fc^2^)/3'
_refine_ls_weighting_scheme calc
_refine_ls_wR_factor_gt 0.1507
_refine_ls_wR_factor_ref 0.1984
_reflns_Friedel_coverage 0.000
_reflns_number_gt 2360
_reflns_number_total 4452
_reflns_threshold_expression 'I > 2\s(I)'
_cod_data_source_file ic7b00100_si_011.cif
_cod_data_source_block 01
_cod_database_code 4345789
_shelx_shelxl_version_number 2014/7
_shelx_space_group_comment
;
The symmetry employed for this shelxl refinement is uniquely defined
by the following loop, which should always be used as a source of
symmetry information in preference to the above space-group names.
They are only intended as comments.
;

loop_
_space_group_symop_operation_xyz
'x, y, z'
'-x+1/2, y+1/2, -z+1/2'
'-x, -y, -z'
'x-1/2, -y-1/2, z-1/2'

loop_
_atom_site_label
_atom_site_type_symbol
_atom_site_fract_x
_atom_site_fract_y
_atom_site_fract_z
_atom_site_U_iso_or_equiv
_atom_site_adp_type
_atom_site_occupancy
_atom_site_site_symmetry_order
_atom_site_calc_flag
_atom_site_refinement_flags_posn
_atom_site_refinement_flags_adp
As1 As 0.47777(6) 0.89976(11) 0.71322(6) 0.0353(3) Uani 1 1 d . .
As2 As 0.37359(6) 0.57596(11) 0.64625(6) 0.0373(3) Uani 1 1 d . .
C1 C 0.5172(6) 0.8124(11) 0.8152(5) 0.036(2) Uani 1 1 d . .
C2 C 0.5595(6) 0.9246(12) 0.8682(6) 0.042(2) Uani 1 1 d . .
C3 C 0.5807(6) 0.8921(13) 0.9454(6) 0.051(3) Uani 1 1 d . .
H3 H 0.6056 0.9727 0.9819 0.061 Uiso 1 1 calc R U
C4 C 0.5655(7) 0.7431(14) 0.9684(6) 0.054(3) Uani 1 1 d . .
H4 H 0.5828 0.7181 1.0210 0.065 Uiso 1 1 calc R U
C5 C 0.5257(6) 0.6309(12) 0.9158(6) 0.045(3) Uani 1 1 d . .
H5 H 0.5149 0.5285 0.9326 0.054 Uiso 1 1 calc R U
C6 C 0.5009(6) 0.6613(11) 0.8400(6) 0.040(2) Uani 1 1 d . .
H6 H 0.4729 0.5815 0.8043 0.048 Uiso 1 1 calc R U
C7 C 0.5759(6) 1.0760(11) 0.8367(6) 0.043(3) Uani 1 1 d . .
C8 C 0.5409(6) 1.0864(10) 0.7568(5) 0.036(2) Uani 1 1 d . .
C9 C 0.5509(6) 1.2243(10) 0.7209(6) 0.039(2) Uani 1 1 d . .
H9 H 0.5273 1.2318 0.6672 0.047 Uiso 1 1 calc R U
C10 C 0.5948(6) 1.3522(12) 0.7620(7) 0.051(3) Uani 1 1 d . .
H10 H 0.6017 1.4468 0.7366 0.061 Uiso 1 1 calc R U
C11 C 0.6284(6) 1.3426(11) 0.8397(7) 0.049(3) Uani 1 1 d . .
H11 H 0.6585 1.4310 0.8677 0.059 Uiso 1 1 calc R U
C12 C 0.6191(6) 1.2065(11) 0.8776(6) 0.046(3) Uani 1 1 d . .
H12 H 0.6420 1.2019 0.9315 0.056 Uiso 1 1 calc R U
C13 C 0.2723(6) 0.6536(12) 0.6590(5) 0.040(2) Uani 1 1 d . .
C14 C 0.2129(6) 0.5372(12) 0.6417(5) 0.042(3) Uani 1 1 d . .
C15 C 0.1395(7) 0.5692(14) 0.6534(6) 0.055(3) Uani 1 1 d . .
H15 H 0.0981 0.4891 0.6437 0.066 Uiso 1 1 calc R U
C16 C 0.1269(7) 0.7209(16) 0.6795(6) 0.058(3) Uani 1 1 d . .
H16 H 0.0761 0.7437 0.6864 0.069 Uiso 1 1 calc R U
C17 C 0.1851(7) 0.8340(15) 0.6948(5) 0.051(3) Uani 1 1 d . .
H17 H 0.1758 0.9370 0.7119 0.061 Uiso 1 1 calc R U
C18 C 0.2581(6) 0.7990(12) 0.6853(5) 0.041(2) Uani 1 1 d . .
H18 H 0.3002 0.8782 0.6974 0.050 Uiso 1 1 calc R U
C19 C 0.2331(7) 0.3884(12) 0.6124(6) 0.050(3) Uani 1 1 d . .
C20 C 0.3112(6) 0.3844(11) 0.6040(5) 0.041(2) Uani 1 1 d . .
C21 C 0.3367(6) 0.2502(11) 0.5780(5) 0.045(3) Uani 1 1 d . .
H21 H 0.3905 0.2477 0.5750 0.054 Uiso 1 1 calc R U
C22 C 0.2882(8) 0.1203(11) 0.5562(6) 0.058(3) Uani 1 1 d . .
H22 H 0.3066 0.0287 0.5365 0.069 Uiso 1 1 calc R U
C23 C 0.2083(9) 0.1224(13) 0.5633(7) 0.068(4) Uani 1 1 d . .
H23 H 0.1730 0.0319 0.5477 0.082 Uiso 1 1 calc R U
C24 C 0.1833(7) 0.2501(13) 0.5916(6) 0.055(3) Uani 1 1 d . .
H24 H 0.1310 0.2485 0.5979 0.067 Uiso 1 1 calc R U
C25 C 0.5525(6) 0.7928(10) 0.6704(5) 0.033(2) Uani 1 1 d . .
C26 C 0.5230(6) 0.7299(10) 0.5965(6) 0.037(2) Uani 1 1 d . .
C27 C 0.5807(6) 0.6496(12) 0.5732(6) 0.043(3) Uani 1 1 d . .
H27 H 0.5628 0.6013 0.5243 0.051 Uiso 1 1 calc R U
C28 C 0.6601(7) 0.6374(11) 0.6164(6) 0.047(3) Uani 1 1 d . .
H28 H 0.6969 0.5817 0.5975 0.057 Uiso 1 1 calc R U
C29 C 0.6893(6) 0.7032(11) 0.6873(6) 0.039(2) Uani 1 1 d . .
H29 H 0.7461 0.6959 0.7174 0.046 Uiso 1 1 calc R U
C30 C 0.6349(6) 0.7799(10) 0.7140(5) 0.036(2) Uani 1 1 d . .
H30 H 0.6542 0.8253 0.7635 0.043 Uiso 1 1 calc R U
C31 C 0.3672(6) 0.6858(9) 0.5534(5) 0.035(2) Uani 1 1 d . .
C32 C 0.2918(6) 0.7049(10) 0.4953(5) 0.035(2) Uani 1 1 d . .
H32 H 0.2442 0.6614 0.5025 0.043 Uiso 1 1 calc R U
C33 C 0.2820(6) 0.7817(10) 0.4291(5) 0.038(2) Uani 1 1 d . .
H33 H 0.2294 0.7916 0.3905 0.046 Uiso 1 1 calc R U
C34 C 0.3540(7) 0.8467(11) 0.4199(6) 0.044(3) Uani 1 1 d . .
H34 H 0.3499 0.9033 0.3748 0.053 Uiso 1 1 calc R U
C35 C 0.4275(6) 0.8286(11) 0.4746(5) 0.037(2) Uani 1 1 d . .
H35 H 0.4745 0.8737 0.4669 0.045 Uiso 1 1 calc R U
C00E C 0.4383(6) 0.7468(10) 0.5422(5) 0.035(2) Uani 1 1 d . .

loop_
_atom_site_aniso_label
_atom_site_aniso_U_11
_atom_site_aniso_U_22
_atom_site_aniso_U_33
_atom_site_aniso_U_23
_atom_site_aniso_U_13
_atom_site_aniso_U_12
As1 0.0398(6) 0.0344(5) 0.0397(6) -0.0040(4) 0.0241(5) -0.0007(4)
As2 0.0442(7) 0.0340(5) 0.0406(6) -0.0011(4) 0.0234(5) -0.0049(5)
C1 0.043(6) 0.037(5) 0.035(6) -0.008(4) 0.023(5) 0.002(4)
C2 0.038(6) 0.048(6) 0.046(7) -0.002(5) 0.023(5) 0.009(5)
C3 0.044(7) 0.060(7) 0.049(7) -0.009(6) 0.017(6) 0.018(5)
C4 0.065(8) 0.065(7) 0.044(7) -0.001(6) 0.032(6) 0.017(6)
C5 0.041(6) 0.051(6) 0.055(7) 0.005(5) 0.033(6) 0.007(5)
C6 0.044(6) 0.046(6) 0.041(6) 0.001(5) 0.027(5) 0.001(5)
C7 0.036(6) 0.047(6) 0.056(7) -0.016(5) 0.029(5) 0.004(5)
C8 0.037(5) 0.035(5) 0.043(6) -0.007(4) 0.022(5) 0.009(4)
C9 0.038(6) 0.033(5) 0.058(7) 0.002(5) 0.030(5) 0.015(4)
C10 0.053(7) 0.033(5) 0.082(9) -0.005(6) 0.043(7) 0.003(5)
C11 0.049(7) 0.034(5) 0.067(8) -0.027(6) 0.023(6) -0.005(5)
C12 0.031(6) 0.048(6) 0.061(7) -0.014(5) 0.017(5) 0.006(5)
C13 0.034(6) 0.049(6) 0.038(6) 0.009(5) 0.014(5) -0.003(5)
C14 0.047(7) 0.051(6) 0.034(6) 0.010(5) 0.022(5) -0.006(5)
C15 0.048(7) 0.076(8) 0.047(7) 0.015(6) 0.024(6) -0.016(6)
C16 0.046(7) 0.094(9) 0.042(7) 0.007(6) 0.027(6) -0.007(7)
C17 0.060(8) 0.074(7) 0.026(6) -0.006(5) 0.025(5) 0.003(6)
C18 0.043(6) 0.054(6) 0.039(6) -0.011(5) 0.029(5) -0.005(5)
C19 0.058(7) 0.042(6) 0.051(7) 0.008(5) 0.021(6) -0.015(5)
C20 0.047(6) 0.040(6) 0.033(6) 0.008(4) 0.010(5) -0.004(5)
C21 0.057(7) 0.032(5) 0.048(7) 0.004(5) 0.019(6) 0.002(5)
C22 0.072(9) 0.025(5) 0.056(8) 0.001(5) -0.005(7) 0.005(5)
C23 0.090(11) 0.039(7) 0.057(8) 0.013(6) 0.001(7) -0.025(7)
C24 0.049(7) 0.054(7) 0.057(8) 0.016(6) 0.012(6) -0.015(6)
C25 0.036(6) 0.030(5) 0.044(6) 0.001(4) 0.025(5) -0.001(4)
C26 0.045(7) 0.030(5) 0.047(6) -0.008(4) 0.031(5) -0.012(4)
C27 0.034(6) 0.052(6) 0.053(7) -0.021(5) 0.030(5) -0.007(5)
C28 0.056(8) 0.039(6) 0.063(8) -0.003(5) 0.040(6) -0.003(5)
C29 0.026(5) 0.040(5) 0.058(7) -0.004(5) 0.025(5) 0.005(4)
C30 0.047(6) 0.030(5) 0.037(6) 0.000(4) 0.024(5) -0.001(4)
C31 0.053(7) 0.022(5) 0.042(6) -0.005(4) 0.030(5) -0.006(4)
C32 0.036(6) 0.034(5) 0.042(6) -0.005(4) 0.021(5) -0.001(4)
C33 0.046(6) 0.032(5) 0.032(6) -0.005(4) 0.008(5) 0.002(5)
C34 0.059(8) 0.041(5) 0.045(7) 0.002(5) 0.034(6) -0.001(5)
C35 0.048(7) 0.042(5) 0.032(6) -0.007(4) 0.028(5) -0.017(5)
C00E 0.044(6) 0.034(5) 0.033(6) -0.007(4) 0.021(5) -0.009(4)

loop_
_atom_type_symbol
_atom_type_description
_atom_type_scat_dispersion_real
_atom_type_scat_dispersion_imag
_atom_type_scat_source
C C 0.0033 0.0016 'International Tables Vol C Tables 4.2.6.8 and 6.1.1.4'
H H 0.0000 0.0000 'International Tables Vol C Tables 4.2.6.8 and 6.1.1.4'
As As 0.0499 2.0058 'International Tables Vol C Tables 4.2.6.8 and 6.1.1.4'

loop_
_geom_angle_atom_site_label_1
_geom_angle_atom_site_label_2
_geom_angle_atom_site_label_3
_geom_angle
C8 As1 C1 85.9(4)
C8 As1 C25 100.7(4)
C1 As1 C25 100.1(4)
C31 As2 C20 99.9(4)
C31 As2 C13 100.2(4)
C20 As2 C13 85.9(4)
C2 C1 C6 119.2(9)
C2 C1 As1 112.1(7)
C6 C1 As1 128.4(7)
C1 C2 C3 120.2(10)
C1 C2 C7 115.1(9)
C3 C2 C7 124.7(10)
C4 C3 C2 119.6(10)
C4 C3 H3 120.2
C2 C3 H3 120.2
C5 C4 C3 120.0(11)
C5 C4 H4 120.0
C3 C4 H4 120.0
C6 C5 C4 121.8(10)
C6 C5 H5 119.1
C4 C5 H5 119.1
C5 C6 C1 119.1(10)
C5 C6 H6 120.4
C1 C6 H6 120.4
C12 C7 C8 119.3(10)
C12 C7 C2 126.5(10)
C8 C7 C2 114.1(8)
C9 C8 C7 119.4(9)
C9 C8 As1 128.4(8)
C7 C8 As1 112.1(7)
C8 C9 C10 120.7(10)
C8 C9 H9 119.6
C10 C9 H9 119.6
C11 C10 C9 119.9(10)
C11 C10 H10 120.1
C9 C10 H10 120.1
C10 C11 C12 121.0(9)
C10 C11 H11 119.5
C12 C11 H11 119.5
C11 C12 C7 119.7(10)
C11 C12 H12 120.1
C7 C12 H12 120.1
C18 C13 C14 120.2(9)
C18 C13 As2 128.2(7)
C14 C13 As2 111.5(8)
C13 C14 C15 118.6(10)
C13 C14 C19 116.0(9)
C15 C14 C19 125.4(10)
C14 C15 C16 119.4(10)
C14 C15 H15 120.3
C16 C15 H15 120.3
C17 C16 C15 121.1(11)
C17 C16 H16 119.5
C15 C16 H16 119.5
C16 C17 C18 118.9(11)
C16 C17 H17 120.6
C18 C17 H17 120.6
C13 C18 C17 121.8(10)
C13 C18 H18 119.1
C17 C18 H18 119.1
C24 C19 C20 117.8(10)
C24 C19 C14 126.9(10)
C20 C19 C14 115.3(8)
C21 C20 C19 120.1(9)
C21 C20 As2 128.7(8)
C19 C20 As2 110.7(7)
C22 C21 C20 122.0(11)
C22 C21 H21 119.0
C20 C21 H21 119.0
C21 C22 C23 118.9(11)
C21 C22 H22 120.6
C23 C22 H22 120.6
C24 C23 C22 120.3(10)
C24 C23 H23 119.9
C22 C23 H23 119.9
C23 C24 C19 121.0(11)
C23 C24 H24 119.5
C19 C24 H24 119.5
C30 C25 C26 120.4(9)
C30 C25 As1 119.0(7)
C26 C25 As1 120.6(7)
C27 C26 C25 115.7(9)
C27 C26 C00E 118.5(9)
C25 C26 C00E 125.8(8)
C28 C27 C26 122.9(10)
C28 C27 H27 118.5
C26 C27 H27 118.5
C27 C28 C29 121.3(10)
C27 C28 H28 119.3
C29 C28 H28 119.3
C28 C29 C30 118.3(10)
C28 C29 H29 120.9
C30 C29 H29 120.9
C29 C30 C25 121.3(9)
C29 C30 H30 119.3
C25 C30 H30 119.3
C32 C31 C00E 118.1(9)
C32 C31 As2 120.4(7)
C00E C31 As2 121.5(7)
C33 C32 C31 124.1(9)
C33 C32 H32 118.0
C31 C32 H32 118.0
C32 C33 C34 116.9(9)
C32 C33 H33 121.6
C34 C33 H33 121.6
C35 C34 C33 120.3(9)
C35 C34 H34 119.8
C33 C34 H34 119.8
C34 C35 C00E 123.1(9)
C34 C35 H35 118.4
C00E C35 H35 118.4
C35 C00E C31 117.5(9)
C35 C00E C26 117.8(8)
C31 C00E C26 124.8(9)

loop_
_geom_bond_atom_site_label_1
_geom_bond_atom_site_label_2
_geom_bond_distance
As1 C8 1.915(9)
As1 C1 1.937(9)
As1 C25 1.955(9)
As2 C31 1.936(9)
As2 C20 1.937(10)
As2 C13 1.956(10)
C1 C2 1.377(13)
C1 C6 1.405(12)
C2 C3 1.392(14)
C2 C7 1.462(13)
C3 C4 1.370(14)
C3 H3 0.9500
C4 C5 1.361(14)
C4 H4 0.9500
C5 C6 1.360(13)
C5 H5 0.9500
C6 H6 0.9500
C7 C12 1.390(13)
C7 C8 1.412(14)
C8 C9 1.373(13)
C9 C10 1.380(13)
C9 H9 0.9500
C10 C11 1.371(14)
C10 H10 0.9500
C11 C12 1.378(14)
C11 H11 0.9500
C12 H12 0.9500
C13 C18 1.362(13)
C13 C14 1.369(13)
C14 C15 1.383(14)
C14 C19 1.448(14)
C15 C16 1.400(15)
C15 H15 0.9500
C16 C17 1.336(14)
C16 H16 0.9500
C17 C18 1.365(13)
C17 H17 0.9500
C18 H18 0.9500
C19 C24 1.411(13)
C19 C20 1.412(14)
C20 C21 1.354(13)
C21 C22 1.344(14)
C21 H21 0.9500
C22 C23 1.432(18)
C22 H22 0.9500
C23 C24 1.327(16)
C23 H23 0.9500
C24 H24 0.9500
C25 C30 1.381(12)
C25 C26 1.402(13)
C26 C27 1.391(12)
C26 C00E 1.473(12)
C27 C28 1.336(13)
C27 H27 0.9500
C28 C29 1.364(13)
C28 H28 0.9500
C29 C30 1.366(12)
C29 H29 0.9500
C30 H30 0.9500
C31 C32 1.390(12)
C31 C00E 1.411(12)
C32 C33 1.355(12)
C32 H32 0.9500
C33 C34 1.420(13)
C33 H33 0.9500
C34 C35 1.337(13)
C34 H34 0.9500
C35 C00E 1.394(12)
C35 H35 0.9500
